data_1100214
loop_
_publ_author_name
'Bach, Thorsten'
'Kr\"uger, Christa'
'Harms, Klaus'

_publ_section_title
;
 The Stereoselective Synthesis of 2-Substituted 3-Azabicyclo[3.2.0]heptanes
 by Intramolecular [2+2]-Photocycloaddition Reactions
;
_journal_coden_ASTM SYNTBF
_journal_issue 2
_journal_name_full Synthesis
_journal_page_first 305
_journal_page_last 320
_journal_paper_doi 10.1055/s-2000-6261
_journal_volume 2000
_journal_year 2000
_chemical_formula_moiety 'C14 H15 N1 O2'
_chemical_formula_sum 'C14 H15 N O2'
_chemical_melting_point 397.15
_chemical_name_systematic
;
(3RS,4SR,6SR,7SR)-1-Aza-9-oxa-4-phenyltricyclo(5.3.0.0^3,6^)decan-10-one
;
_space_group_IT_number 2
_symmetry_cell_setting triclinic
_symmetry_Int_Tables_number 2
_symmetry_space_group_name_Hall '-P 1'
_symmetry_space_group_name_H-M 'P -1'
_cell_angle_alpha 96.28(2)
_cell_angle_beta 90.192(19)
_cell_angle_gamma 98.240(19)
_cell_formula_units_Z 4
_cell_length_a 6.434(1)
_cell_length_b 7.4927(13)
_cell_length_c 24.108(4)
_cell_volume 1143.085
_diffrn_ambient_temperature 193
_exptl_crystal_colour colorless.
_exptl_crystal_density_diffrn 1.332
_exptl_crystal_description needle
_refine_ls_R_factor_gt 4.52
_refine_ls_wR_factor_gt 4.52
_cod_original_formula_sum 'C14 H15 N1 O2'
_cod_database_code 1100214

loop_
_symmetry_equiv_pos_site_id
_symmetry_equiv_pos_as_xyz
1 x,y,z
2 -x,-y,-z

loop_
_atom_site_label
_atom_site_type_symbol
_atom_site_fract_x
_atom_site_fract_y
_atom_site_fract_z
N1 N 0.5123(3) 0.1770(2) -0.04171(6)
O1 O 0.3579(3) 0.33088(19) 0.03208(5)
C1 C 0.5042(4) 0.2691(3) 0.01044(8)
O2 O 0.6922(2) 0.27925(19) 0.03742(5)
C2 C 0.8362(4) 0.1890(3) 0.00191(7)
H1 H 0.85540 0.07130 0.01480
H2 H 0.97490 0.26550 0.00150
C3 C 0.7289(3) 0.1607(3) -0.05640(7)
H3 H 0.73890 0.03640 -0.07510
C4 C 0.7891(3) 0.3027(2) -0.09658(7)
H4 H 0.86540 0.42100 -0.07890
C5 C 0.8730(3) 0.2347(3) -0.15386(7)
H5 H 0.96280 0.33000 -0.17170
H6 H 0.94210 0.12500 -0.15340
C6 C 0.5762(3) 0.3152(2) -0.12525(7)
H7 H 0.56270 0.44100 -0.13340
C7 C 0.6455(3) 0.1951(2) -0.17690(7)
H8 H 0.58890 0.06520 -0.17390
C8 C 0.3991(3) 0.2355(3) -0.08854(7)
H9 H 0.31060 0.32830 -0.07490
H10 H 0.30920 0.13120 -0.10940
C9 C 0.5990(3) 0.2395(2) -0.23491(7)
C10 C 0.4075(4) 0.2926(3) -0.24761(8)
H11 H 0.30610 0.30390 -0.21940
C11 C 0.3638(4) 0.3294(3) -0.30137(8)
H12 H 0.23250 0.36580 -0.30950
C12 C 0.5084(4) 0.3137(3) -0.34288(8)
H13 H 0.47750 0.33770 -0.37970
C13 C 0.6987(4) 0.2625(3) -0.33018(8)
H14 H 0.80040 0.25320 -0.35840
C14 C 0.7443(4) 0.2243(2) -0.27693(7)
H15 H 0.87570 0.18760 -0.26910
N2 N 0.0396(4) 1.1646(4) 0.45701(9)
N3? N 0.0485(9) 1.3118(9) 0.45936(19)
C15 C 0.0949(4) 1.2583(3) 0.50759(8)
O3 O 0.2709(3) 1.2972(3) 0.52572(6)
O4 O -0.0774(3) 1.2635(3) 0.53775(6)
C16 C -0.2622(4) 1.2110(3) 0.50479(8)
H16 H -0.34300 1.31370 0.50400
H17 H -0.35240 1.10890 0.51940
C17 C -0.1832(5) 1.1524(6) 0.44571(13)
H18 H -0.24590 1.02500 0.43220
C18? C -0.1767(11) 1.2820(12) 0.4477(3)
H19? H -0.23080 1.39610 0.44040
C19 C -0.2024(5) 1.2786(5) 0.40140(13)
H20 H -0.23760 1.40050 0.41610
C20? C -0.2098(11) 1.1373(10) 0.3976(2)
H21? H -0.25730 1.01050 0.40630
C21 C -0.3176(3) 1.1951(3) 0.34595(7)
H22 H -0.42030 1.08560 0.34980
H23 H -0.38220 1.28360 0.32640
H24? H -0.41260 1.28640 0.35530
H25? H -0.38750 1.09190 0.32010
C22 C -0.1079(5) 1.1527(5) 0.32127(12)
H26 H -0.08890 1.02340 0.32330
C23? C -0.0952(11) 1.2768(12) 0.3269(2)
H27? H -0.06310 1.41120 0.33670
C24 C 0.0102(6) 1.2837(6) 0.37087(14)
H28 H 0.06010 1.40670 0.35940
C25? C 0.0072(12) 1.1690(14) 0.3676(3)
H29? H 0.03350 1.05130 0.34700
C26 C 0.1656(4) 1.2251(4) 0.40784(8)
H30? H 0.27780 1.32680 0.42000
H31? H 0.23030 1.12380 0.38860
H32 H 0.27570 1.31580 0.39440
H33 H 0.23100 1.12090 0.41790
C27 C -0.0517(4) 1.2143(3) 0.26353(8)
C28 C 0.1547(4) 1.2461(3) 0.24761(8)
H34 H 0.26390 1.25220 0.27470
C29 C 0.2055(4) 1.2694(2) 0.19292(8)
H35 H 0.34840 1.28870 0.18240
C30 C 0.0474(4) 1.2646(3) 0.15374(8)
H36 H 0.08170 1.27990 0.11610
C31 C -0.1582(4) 1.2379(3) 0.16884(8)
H37 H -0.26660 1.23760 0.14200
C32 C -0.2083(4) 1.2112(3) 0.22352(8)
H38 H -0.35150 1.19050 0.23370

loop_
_atom_type_symbol
_atom_type_radius_bond
C 0.68
H 0.23
N 0.68
O 0.68
